data_7235866
loop_
_publ_author_name
'Wang, Junfeng'
'Chen, Weihua'
'Liu, Xiumin'
'Wesdemiotis, Chrys'
'Pang, Yi'

_publ_section_title
;
 A Mononuclear Zinc Complex for Selective Detection of Diphosphate
 <i>via</i> Fluorescence ESIPT Turn-On.
;
_journal_issue 21
_journal_name_full 'Journal of materials chemistry. B'
_journal_page_first 3349
_journal_page_last 3354
_journal_paper_doi 10.1039/C4TB00020J
_journal_volume 2
_journal_year 2014
_chemical_formula_moiety 'C27 H25 Cl N4 O3 Zn, F6 P, C2 H3 N'
_chemical_formula_sum 'C29 H28 Cl F6 N5 O3 P Zn'
_chemical_formula_weight 740.35
_space_group_IT_number 14
_space_group_name_Hall '-P 2yn'
_space_group_name_H-M_alt 'P 1 21/n 1'
_symmetry_cell_setting monoclinic
_symmetry_space_group_name_H-M 'P 1 21/n 1'
_atom_sites_solution_hydrogens geom
_atom_sites_solution_primary direct
_atom_sites_solution_secondary difmap
_audit_creation_method SHELXL-97
_cell_angle_alpha 90.00
_cell_angle_beta 91.6920(10)
_cell_angle_gamma 90.00
_cell_formula_units_Z 4
_cell_length_a 17.9746(13)
_cell_length_b 8.2125(6)
_cell_length_c 21.4102(15)
_cell_measurement_reflns_used 9919
_cell_measurement_temperature 100(2)
_cell_measurement_theta_max 27.47
_cell_measurement_theta_min 2.66
_cell_volume 3159.1(4)
_computing_cell_refinement 'Bruker SAINT'
_computing_data_collection 'Bruker SMART'
_computing_data_reduction 'Bruker SAINT'
_computing_molecular_graphics 'Bruker SHELXTL'
_computing_publication_material 'Bruker SHELXTL'
_computing_structure_refinement 'SHELXL-97 (Sheldrick, 2008)'
_computing_structure_solution 'SHELXS-97 (Sheldrick, 2008)'
_diffrn_ambient_temperature 100(2)
_diffrn_measured_fraction_theta_full 0.976
_diffrn_measured_fraction_theta_max 0.976
_diffrn_measurement_device_type 'CCD Area Detector'
_diffrn_measurement_method 'phi and omega scans'
_diffrn_radiation_monochromator graphite
_diffrn_radiation_source 'fine-focus sealed tube'
_diffrn_radiation_type MoK\a
_diffrn_radiation_wavelength 0.71073
_diffrn_reflns_av_R_equivalents 0.0441
_diffrn_reflns_av_sigmaI/netI 0.0389
_diffrn_reflns_limit_h_max 23
_diffrn_reflns_limit_h_min -23
_diffrn_reflns_limit_k_max 10
_diffrn_reflns_limit_k_min -10
_diffrn_reflns_limit_l_max 27
_diffrn_reflns_limit_l_min -27
_diffrn_reflns_number 25157
_diffrn_reflns_theta_full 27.30
_diffrn_reflns_theta_max 27.30
_diffrn_reflns_theta_min 1.46
_exptl_absorpt_coefficient_mu 0.988
_exptl_absorpt_correction_T_max 0.8097
_exptl_absorpt_correction_T_min 0.7218
_exptl_absorpt_correction_type multi-scan
_exptl_absorpt_process_details SADABS
_exptl_crystal_colour colorless
_exptl_crystal_density_diffrn 1.557
_exptl_crystal_density_method 'not measured'
_exptl_crystal_description block
_exptl_crystal_F_000 1508
_exptl_crystal_size_max 0.35
_exptl_crystal_size_mid 0.33
_exptl_crystal_size_min 0.22
_refine_diff_density_max 0.727
_refine_diff_density_min -0.663
_refine_diff_density_rms 0.086
_refine_ls_extinction_method none
_refine_ls_goodness_of_fit_ref 1.098
_refine_ls_hydrogen_treatment mixed
_refine_ls_matrix_type full
_refine_ls_number_parameters 425
_refine_ls_number_reflns 6960
_refine_ls_number_restraints 3
_refine_ls_restrained_S_all 1.098
_refine_ls_R_factor_all 0.0413
_refine_ls_R_factor_gt 0.0362
_refine_ls_shift/su_max 0.035
_refine_ls_shift/su_mean 0.001
_refine_ls_structure_factor_coef Fsqd
_refine_ls_weighting_details 'calc w=1/[\s^2^(Fo^2^)+(0.0664P)^2^+1.3385P] where P=(Fo^2^+2Fc^2^)/3'
_refine_ls_weighting_scheme calc
_refine_ls_wR_factor_gt 0.1082
_refine_ls_wR_factor_ref 0.1147
_reflns_number_gt 6166
_reflns_number_total 6960
_reflns_threshold_expression >2sigma(I)
_cod_data_source_file c4tb00020j2.cif
_cod_data_source_block bw
_cod_depositor_comments
;
The following automatic conversions were performed:

data item '_symmetry_cell_setting' value 'Monoclinic' was changed to
'monoclinic' in accordance with the
/home/saulius/struct/COD-crude-data/automatic-downloads/DataCite-retrospective/RSC/depositions/lib/dictionaries/cif_core.dic
dictionary named 'cif_core.dic' version 2.4.2 last updated on
2011-04-26.

Automatic conversion script
Id: cif_fix_values 6909 2019-04-08 15:41:33Z antanas 
;
_cod_original_sg_symbol_H-M 'P2(1)/n  '
_cod_database_code 7235866

loop_
_symmetry_equiv_pos_as_xyz
'x, y, z'
'-x+1/2, y+1/2, -z+1/2'
'-x, -y, -z'
'x-1/2, -y-1/2, z-1/2'

loop_
_atom_site_label
_atom_site_type_symbol
_atom_site_fract_x
_atom_site_fract_y
_atom_site_fract_z
_atom_site_U_iso_or_equiv
_atom_site_adp_type
_atom_site_occupancy
_atom_site_symmetry_multiplicity
_atom_site_calc_flag
_atom_site_refinement_flags
Zn1 Zn 0.268337(13) 0.38129(3) 0.141165(10) 0.01657(9) Uani 1 1 d .
Cl1 Cl 0.19506(3) 0.48692(6) 0.21771(2) 0.02235(12) Uani 1 1 d .
P1 P 0.60690(3) 0.18162(7) 0.10098(2) 0.02335(13) Uani 1 1 d .
F1 F 0.55836(9) 0.10287(17) 0.04502(6) 0.0363(3) Uani 1 1 d .
F2 F 0.57330(9) 0.35810(16) 0.08390(7) 0.0351(3) Uani 1 1 d .
F3 F 0.67349(8) 0.21387(18) 0.05388(7) 0.0371(3) Uani 1 1 d .
F4 F 0.64072(10) 0.00636(17) 0.11750(7) 0.0442(4) Uani 1 1 d .
F5 F 0.54069(9) 0.15016(19) 0.14772(7) 0.0386(4) Uani 1 1 d .
F6 F 0.65573(8) 0.26158(18) 0.15686(6) 0.0382(3) Uani 1 1 d .
O1 O -0.05540(8) 0.30837(18) 0.05318(7) 0.0230(3) Uani 1 1 d .
O2 O 0.16612(8) 0.46716(16) 0.07345(6) 0.0202(3) Uani 1 1 d .
O3 O 0.35625(9) 0.26583(18) 0.19384(7) 0.0233(3) Uani 1 1 d D
N1 N 0.03077(10) 0.4455(2) 0.11114(8) 0.0238(4) Uani 1 1 d .
N2 N 0.31646(10) 0.3150(2) 0.04903(8) 0.0182(3) Uani 1 1 d .
N3 N 0.22118(10) 0.1509(2) 0.12544(8) 0.0184(3) Uani 1 1 d .
N4 N 0.33930(10) 0.5767(2) 0.12600(8) 0.0176(3) Uani 1 1 d .
N5 N 0.47694(12) 0.4782(3) 0.22759(10) 0.0352(5) Uani 1 1 d .
C1 C -0.03737(12) 0.4558(3) 0.14076(10) 0.0228(4) Uani 1 1 d .
C2 C -0.05687(13) 0.5311(3) 0.19629(10) 0.0277(5) Uani 1 1 d .
H2 H -0.0221 0.5873 0.2211 0.033 Uiso 1 1 calc R
C3 C -0.13096(14) 0.5180(3) 0.21282(11) 0.0297(5) Uani 1 1 d .
H3 H -0.1462 0.5668 0.2495 0.036 Uiso 1 1 calc R
C4 C -0.18310(13) 0.4328(3) 0.17542(11) 0.0294(5) Uani 1 1 d .
H4 H -0.2321 0.4269 0.1880 0.035 Uiso 1 1 calc R
C5 C -0.16392(13) 0.3568(3) 0.12021(11) 0.0275(5) Uani 1 1 d .
H5 H -0.1983 0.2998 0.0954 0.033 Uiso 1 1 calc R
C6 C -0.09017(13) 0.3721(2) 0.10474(10) 0.0236(4) Uani 1 1 d .
C7 C 0.01733(12) 0.3585(2) 0.06141(10) 0.0223(4) Uani 1 1 d .
C8 C 0.07179(12) 0.3116(2) 0.01602(9) 0.0213(4) Uani 1 1 d .
C9 C 0.05425(13) 0.2093(2) -0.03492(10) 0.0244(4) Uani 1 1 d .
H9 H 0.0059 0.1702 -0.0404 0.029 Uiso 1 1 calc R
C10 C 0.10765(13) 0.1656(3) -0.07706(10) 0.0244(4) Uani 1 1 d .
C11 C 0.08890(15) 0.0599(3) -0.13305(11) 0.0318(5) Uani 1 1 d .
H11A H 0.0776 0.1277 -0.1686 0.048 Uiso 1 1 calc R
H11B H 0.0466 -0.0067 -0.1244 0.048 Uiso 1 1 calc R
H11C H 0.1307 -0.0084 -0.1418 0.048 Uiso 1 1 calc R
C12 C 0.17999(12) 0.2248(2) -0.06740(9) 0.0227(4) Uani 1 1 d .
H12 H 0.2162 0.1958 -0.0955 0.027 Uiso 1 1 calc R
C13 C 0.19982(12) 0.3254(2) -0.01735(9) 0.0200(4) Uani 1 1 d .
C14 C 0.14497(12) 0.3696(2) 0.02440(9) 0.0189(4) Uani 1 1 d .
C15 C 0.27782(12) 0.3874(2) -0.00731(9) 0.0208(4) Uani 1 1 d .
H15A H 0.3063 0.3627 -0.0439 0.025 Uiso 1 1 calc R
H15B H 0.2764 0.5049 -0.0027 0.025 Uiso 1 1 calc R
C16 C 0.31581(12) 0.1356(2) 0.04665(10) 0.0206(4) Uani 1 1 d .
H16A H 0.3601 0.0937 0.0681 0.025 Uiso 1 1 calc R
H16B H 0.3167 0.1001 0.0035 0.025 Uiso 1 1 calc R
C17 C 0.39230(12) 0.3828(2) 0.05423(10) 0.0217(4) Uani 1 1 d .
H17A H 0.4130 0.3901 0.0130 0.026 Uiso 1 1 calc R
H17B H 0.4237 0.3106 0.0793 0.026 Uiso 1 1 calc R
C18 C 0.24731(11) 0.0673(2) 0.07688(9) 0.0193(4) Uani 1 1 d .
C19 C 0.21472(13) -0.0781(3) 0.05695(10) 0.0253(4) Uani 1 1 d .
H19 H 0.2333 -0.1342 0.0231 0.030 Uiso 1 1 calc R
C20 C 0.15430(13) -0.1378(2) 0.08821(11) 0.0259(5) Uani 1 1 d .
H20 H 0.1312 -0.2337 0.0751 0.031 Uiso 1 1 calc R
C21 C 0.12843(13) -0.0534(3) 0.13927(10) 0.0253(4) Uani 1 1 d .
H21 H 0.0888 -0.0932 0.1616 0.030 Uiso 1 1 calc R
C22 C 0.16285(12) 0.0912(2) 0.15621(10) 0.0221(4) Uani 1 1 d .
H22 H 0.1451 0.1492 0.1900 0.027 Uiso 1 1 calc R
C23 C 0.39193(11) 0.5498(2) 0.08380(9) 0.0191(4) Uani 1 1 d .
C24 C 0.44467(12) 0.6662(3) 0.07048(10) 0.0229(4) Uani 1 1 d .
H24 H 0.4791 0.6471 0.0397 0.027 Uiso 1 1 calc R
C25 C 0.44570(12) 0.8115(3) 0.10340(10) 0.0245(4) Uani 1 1 d .
H25 H 0.4810 0.8909 0.0952 0.029 Uiso 1 1 calc R
C26 C 0.39371(12) 0.8371(2) 0.14849(10) 0.0219(4) Uani 1 1 d .
H26 H 0.3944 0.9320 0.1722 0.026 Uiso 1 1 calc R
C27 C 0.34017(11) 0.7178(2) 0.15778(9) 0.0197(4) Uani 1 1 d .
H27 H 0.3038 0.7364 0.1869 0.024 Uiso 1 1 calc R
C28 C 0.52857(14) 0.5493(3) 0.21489(10) 0.0292(5) Uani 1 1 d .
C29 C 0.59582(15) 0.6377(3) 0.19897(13) 0.0376(6) Uani 1 1 d .
H29A H 0.6308 0.6343 0.2337 0.056 Uiso 1 1 calc R
H29B H 0.5834 0.7489 0.1895 0.056 Uiso 1 1 calc R
H29C H 0.6175 0.5880 0.1632 0.056 Uiso 1 1 calc R
H3A H 0.3436(16) 0.202(3) 0.2222(12) 0.050(9) Uiso 1 1 d D
H3B H 0.3877(14) 0.332(3) 0.2088(13) 0.045(9) Uiso 1 1 d D

loop_
_atom_site_aniso_label
_atom_site_aniso_U_11
_atom_site_aniso_U_22
_atom_site_aniso_U_33
_atom_site_aniso_U_23
_atom_site_aniso_U_13
_atom_site_aniso_U_12
Zn1 0.01869(15) 0.01488(13) 0.01630(13) -0.00104(7) 0.00348(9) -0.00110(8)
Cl1 0.0263(3) 0.0210(2) 0.0202(2) -0.00421(17) 0.00767(19) -0.00217(18)
P1 0.0258(3) 0.0213(3) 0.0230(3) -0.0001(2) 0.0024(2) -0.0043(2)
F1 0.0471(9) 0.0362(8) 0.0256(7) -0.0016(6) 0.0001(6) -0.0197(6)
F2 0.0402(9) 0.0264(7) 0.0383(8) -0.0002(6) -0.0014(6) 0.0037(6)
F3 0.0317(8) 0.0417(8) 0.0386(8) 0.0005(6) 0.0121(6) -0.0054(6)
F4 0.0613(11) 0.0264(7) 0.0450(9) 0.0069(6) 0.0035(8) 0.0084(7)
F5 0.0391(9) 0.0478(9) 0.0296(7) -0.0037(6) 0.0115(6) -0.0138(7)
F6 0.0417(9) 0.0405(8) 0.0318(7) 0.0000(6) -0.0095(6) -0.0114(7)
O1 0.0198(8) 0.0237(7) 0.0251(7) -0.0020(6) -0.0020(6) 0.0001(6)
O2 0.0230(8) 0.0171(6) 0.0204(7) -0.0030(5) -0.0001(6) 0.0003(5)
O3 0.0246(8) 0.0219(7) 0.0232(7) 0.0055(6) -0.0008(6) -0.0036(6)
N1 0.0235(10) 0.0242(9) 0.0235(8) -0.0022(7) -0.0007(7) 0.0026(7)
N2 0.0202(9) 0.0161(8) 0.0185(8) -0.0010(6) 0.0025(6) 0.0007(6)
N3 0.0204(9) 0.0167(7) 0.0180(8) 0.0011(6) -0.0007(7) 0.0006(6)
N4 0.0198(9) 0.0169(7) 0.0163(7) 0.0019(6) 0.0021(6) 0.0000(6)
N5 0.0341(12) 0.0425(12) 0.0287(10) 0.0074(9) -0.0050(9) -0.0068(9)
C1 0.0222(11) 0.0217(10) 0.0245(10) 0.0021(8) -0.0008(8) 0.0022(8)
C2 0.0309(13) 0.0278(11) 0.0246(10) -0.0024(8) 0.0009(9) 0.0008(9)
C3 0.0318(13) 0.0305(11) 0.0271(11) 0.0017(9) 0.0051(9) 0.0036(9)
C4 0.0257(12) 0.0304(11) 0.0325(12) 0.0065(9) 0.0057(9) 0.0022(9)
C5 0.0244(12) 0.0266(11) 0.0313(11) 0.0046(9) -0.0025(9) -0.0022(8)
C6 0.0275(12) 0.0192(10) 0.0241(10) 0.0014(8) 0.0008(9) 0.0039(8)
C7 0.0238(11) 0.0202(9) 0.0228(10) 0.0022(8) -0.0027(8) 0.0017(8)
C8 0.0248(11) 0.0175(9) 0.0214(9) 0.0012(7) -0.0023(8) 0.0036(7)
C9 0.0267(12) 0.0216(10) 0.0245(10) -0.0012(8) -0.0062(8) 0.0009(8)
C10 0.0340(13) 0.0188(9) 0.0200(10) -0.0011(8) -0.0047(9) 0.0037(8)
C11 0.0404(14) 0.0279(11) 0.0267(11) -0.0089(9) -0.0048(10) 0.0006(10)
C12 0.0290(12) 0.0214(10) 0.0178(9) 0.0004(7) -0.0006(8) 0.0049(8)
C13 0.0253(11) 0.0169(9) 0.0177(9) 0.0021(7) 0.0003(8) 0.0023(7)
C14 0.0239(11) 0.0152(9) 0.0174(9) 0.0004(7) -0.0016(8) 0.0025(7)
C15 0.0261(11) 0.0210(10) 0.0156(9) 0.0010(7) 0.0032(8) 0.0006(7)
C16 0.0217(11) 0.0172(9) 0.0231(10) -0.0013(7) 0.0041(8) 0.0026(7)
C17 0.0207(11) 0.0213(10) 0.0234(10) -0.0027(7) 0.0065(8) -0.0001(7)
C18 0.0214(10) 0.0153(9) 0.0210(9) 0.0013(7) -0.0005(8) 0.0040(7)
C19 0.0295(12) 0.0174(9) 0.0290(11) -0.0047(8) 0.0001(9) 0.0034(8)
C20 0.0276(12) 0.0169(9) 0.0330(12) -0.0005(8) -0.0050(9) -0.0037(8)
C21 0.0247(11) 0.0225(10) 0.0288(11) 0.0046(8) 0.0020(9) -0.0038(8)
C22 0.0232(11) 0.0218(9) 0.0215(10) 0.0019(8) 0.0022(8) -0.0007(8)
C23 0.0183(10) 0.0203(9) 0.0189(9) 0.0019(7) 0.0020(7) 0.0007(7)
C24 0.0211(11) 0.0244(10) 0.0235(10) 0.0045(8) 0.0054(8) -0.0017(8)
C25 0.0239(11) 0.0213(10) 0.0285(10) 0.0059(8) 0.0031(9) -0.0053(8)
C26 0.0224(11) 0.0177(9) 0.0255(10) 0.0004(8) 0.0008(8) -0.0007(8)
C27 0.0212(10) 0.0192(9) 0.0188(9) 0.0005(7) 0.0024(8) 0.0006(7)
C28 0.0334(13) 0.0293(11) 0.0244(11) -0.0002(9) -0.0056(9) 0.0004(9)
C29 0.0359(15) 0.0355(13) 0.0413(14) -0.0025(11) -0.0008(11) -0.0087(10)

loop_
_atom_type_symbol
_atom_type_description
_atom_type_scat_dispersion_real
_atom_type_scat_dispersion_imag
_atom_type_scat_source
C C 0.0033 0.0016 'International Tables Vol C Tables 4.2.6.8 and 6.1.1.4'
H H 0.0000 0.0000 'International Tables Vol C Tables 4.2.6.8 and 6.1.1.4'
N N 0.0061 0.0033 'International Tables Vol C Tables 4.2.6.8 and 6.1.1.4'
O O 0.0106 0.0060 'International Tables Vol C Tables 4.2.6.8 and 6.1.1.4'
Zn Zn 0.2839 1.4301 'International Tables Vol C Tables 4.2.6.8 and 6.1.1.4'
P P 0.1023 0.0942 'International Tables Vol C Tables 4.2.6.8 and 6.1.1.4'
F F 0.0171 0.0103 'International Tables Vol C Tables 4.2.6.8 and 6.1.1.4'
Cl Cl 0.1484 0.1585 'International Tables Vol C Tables 4.2.6.8 and 6.1.1.4'

loop_
_geom_angle_atom_site_label_1
_geom_angle_atom_site_label_2
_geom_angle_atom_site_label_3
_geom_angle
N4 Zn1 N3 156.57(7)
N4 Zn1 O3 88.71(6)
N3 Zn1 O3 88.48(6)
N4 Zn1 N2 78.23(6)
N3 Zn1 N2 78.72(6)
O3 Zn1 N2 93.33(6)
N4 Zn1 Cl1 100.76(5)
N3 Zn1 Cl1 102.55(5)
O3 Zn1 Cl1 102.78(4)
N2 Zn1 Cl1 163.85(5)
N4 Zn1 O2 98.06(6)
N3 Zn1 O2 82.54(6)
O3 Zn1 O2 170.28(5)
N2 Zn1 O2 81.32(6)
Cl1 Zn1 O2 82.88(4)
F1 P1 F4 89.84(9)
F1 P1 F5 90.22(8)
F4 P1 F5 90.08(9)
F1 P1 F6 179.64(8)
F4 P1 F6 90.42(9)
F5 P1 F6 90.02(8)
F1 P1 F2 90.07(8)
F4 P1 F2 179.55(10)
F5 P1 F2 90.37(9)
F6 P1 F2 89.67(8)
F1 P1 F3 89.80(8)
F4 P1 F3 90.10(9)
F5 P1 F3 179.82(10)
F6 P1 F3 89.95(8)
F2 P1 F3 89.46(8)
C7 O1 C6 103.52(16)
C14 O2 Zn1 118.71(12)
C7 N1 C1 105.13(18)
C17 N2 C16 112.75(16)
C17 N2 C15 108.47(16)
C16 N2 C15 111.47(16)
C17 N2 Zn1 102.80(12)
C16 N2 Zn1 105.66(12)
C15 N2 Zn1 115.48(12)
C18 N3 C22 119.21(18)
C18 N3 Zn1 115.90(13)
C22 N3 Zn1 124.53(14)
C27 N4 C23 118.94(17)
C27 N4 Zn1 125.73(13)
C23 N4 Zn1 115.10(13)
C6 C1 C2 120.6(2)
C6 C1 N1 108.16(18)
C2 C1 N1 131.2(2)
C3 C2 C1 116.7(2)
C2 C3 C4 121.5(2)
C5 C4 C3 122.1(2)
C6 C5 C4 115.3(2)
C5 C6 O1 127.9(2)
C5 C6 C1 123.8(2)
O1 C6 C1 108.21(19)
N1 C7 O1 114.98(19)
N1 C7 C8 125.6(2)
O1 C7 C8 119.44(18)
C9 C8 C14 119.30(19)
C9 C8 C7 122.5(2)
C14 C8 C7 118.15(18)
C10 C9 C8 121.1(2)
C9 C10 C12 118.27(19)
C9 C10 C11 121.6(2)
C12 C10 C11 120.1(2)
C13 C12 C10 122.4(2)
C12 C13 C14 118.5(2)
C12 C13 C15 121.93(18)
C14 C13 C15 119.57(18)
O2 C14 C13 117.29(19)
O2 C14 C8 122.35(18)
C13 C14 C8 120.35(18)
N2 C15 C13 112.93(16)
N2 C16 C18 111.14(16)
N2 C17 C23 111.06(16)
N3 C18 C19 121.51(19)
N3 C18 C16 116.69(18)
C19 C18 C16 121.76(18)
C20 C19 C18 119.1(2)
C19 C20 C21 119.4(2)
C22 C21 C20 118.6(2)
N3 C22 C21 122.22(19)
N4 C23 C24 121.67(18)
N4 C23 C17 116.28(17)
C24 C23 C17 121.99(18)
C23 C24 C25 119.32(19)
C26 C25 C24 119.18(19)
C25 C26 C27 118.61(19)
N4 C27 C26 122.17(18)
N5 C28 C29 178.8(3)

loop_
_geom_bond_atom_site_label_1
_geom_bond_atom_site_label_2
_geom_bond_distance
Zn1 N4 2.0816(17)
Zn1 N3 2.0967(17)
Zn1 O3 2.1361(15)
Zn1 N2 2.2441(16)
Zn1 Cl1 2.3023(5)
Zn1 O2 2.4121(15)
P1 F1 1.5979(15)
P1 F4 1.5980(15)
P1 F5 1.5984(15)
P1 F6 1.6034(14)
P1 F2 1.6081(15)
P1 F3 1.6095(14)
O1 C7 1.377(3)
O1 C6 1.387(3)
O2 C14 1.366(2)
N1 C7 1.299(3)
N1 C1 1.398(3)
N2 C17 1.474(3)
N2 C16 1.475(2)
N2 C15 1.497(3)
N3 C18 1.342(3)
N3 C22 1.347(3)
N4 C27 1.344(3)
N4 C23 1.346(2)
N5 C28 1.136(3)
C1 C6 1.388(3)
C1 C2 1.394(3)
C2 C3 1.392(3)
C3 C4 1.402(3)
C4 C5 1.389(3)
C5 C6 1.382(3)
C7 C8 1.452(3)
C8 C9 1.405(3)
C8 C14 1.406(3)
C9 C10 1.384(3)
C10 C12 1.398(3)
C10 C11 1.510(3)
C12 C13 1.391(3)
C13 C14 1.398(3)
C13 C15 1.501(3)
C16 C18 1.515(3)
C17 C23 1.510(3)
C18 C19 1.391(3)
C19 C20 1.382(3)
C20 C21 1.386(3)
C21 C22 1.382(3)
C23 C24 1.382(3)
C24 C25 1.386(3)
C25 C26 1.379(3)
C26 C27 1.391(3)
C28 C29 1.459(3)
